data_2217740
loop_
_publ_author_name
'Eltayeb, Naser Eltaher'
'Teoh, Siang Guan'
'Chantrapromma, Suchada'
'Fun, Hoong-Kun'
'Adnan, Rohana'

_publ_section_title
;4,4',6,6'-Tetra-<i>tert</i>-butyl-2,2'-[1,2-phenylenebis(nitrilomethylidyne)]diphenol
 acetone solvate
;
_journal_coeditor_code CI2559
_journal_issue 3
_journal_name_full 'Acta Crystallographica Section E'
_journal_page_first o576
_journal_page_last o577
_journal_paper_doi 10.1107/S1600536808003905
_journal_volume 64
_journal_year 2008
_chemical_formula_iupac 'C36 H48 N2 O2, C3 H6 O'
_chemical_formula_moiety 'C36 H48 N2 O2, C3 H6 O'
_chemical_formula_sum 'C39 H54 N2 O3'
_chemical_formula_weight 598.84
_chemical_name_common
;2,2'-{1,2-phenylenebis(nitrilomethylidyne)}bis(4,6-di-<i>tert</i>-butylphenol)
acetone
 solvate
;
_chemical_name_systematic
;
4,4',6,6'-Tetra-<i>tert</i>-butyl-2,2'-[1,2-
phenylenebis(nitrilomethylidyne)]diphenol acetone solvate
;
_space_group_IT_number 2
_symmetry_cell_setting triclinic
_symmetry_space_group_name_Hall '-P 1'
_symmetry_space_group_name_H-M 'P -1'
_atom_sites_solution_hydrogens geom
_atom_sites_solution_primary direct
_atom_sites_solution_secondary difmap
_audit_creation_method SHELXL-97
_cell_angle_alpha 82.0680(10)
_cell_angle_beta 86.3200(10)
_cell_angle_gamma 65.7640(10)
_cell_formula_units_Z 2
_cell_length_a 10.0008(2)
_cell_length_b 12.0020(3)
_cell_length_c 17.0366(4)
_cell_measurement_reflns_used 8384
_cell_measurement_temperature 296(2)
_cell_measurement_theta_max 27.50
_cell_measurement_theta_min 1.87
_cell_volume 1846.76(7)
_computing_cell_refinement 'APEX2 (Bruker, 2005)'
_computing_data_collection 'APEX2 (Bruker, 2005)'
_computing_data_reduction 'SAINT (Bruker, 2005)'
_computing_molecular_graphics 'SHELXTL (Sheldrick, 2008)'
_computing_publication_material
;
SHELXTL (Sheldrick, 2008) and PLATON (Spek, 2003)
;
_computing_structure_refinement 'SHELXTL (Sheldrick, 2008)'
_computing_structure_solution 'SHELXTL (Sheldrick, 2008)'
_diffrn_ambient_temperature 296(2)
_diffrn_detector_area_resol_mean 8.33
_diffrn_measured_fraction_theta_full 0.990
_diffrn_measured_fraction_theta_max 0.990
_diffrn_measurement_device_type
;
Bruker SMART APEX2 CCD area-detecto
;
_diffrn_measurement_method \w
_diffrn_radiation_monochromator graphite
_diffrn_radiation_source 'fine-focus sealed tube'
_diffrn_radiation_type MoK\a
_diffrn_radiation_wavelength 0.71073
_diffrn_reflns_av_R_equivalents 0.0223
_diffrn_reflns_av_sigmaI/netI 0.0273
_diffrn_reflns_limit_h_max 12
_diffrn_reflns_limit_h_min -11
_diffrn_reflns_limit_k_max 15
_diffrn_reflns_limit_k_min -15
_diffrn_reflns_limit_l_max 22
_diffrn_reflns_limit_l_min -22
_diffrn_reflns_number 26090
_diffrn_reflns_theta_full 27.50
_diffrn_reflns_theta_max 27.50
_diffrn_reflns_theta_min 1.87
_diffrn_standards_number 0
_exptl_absorpt_coefficient_mu 0.067
_exptl_absorpt_correction_T_max 0.9720
_exptl_absorpt_correction_T_min 0.9615
_exptl_absorpt_correction_type multi-scan
_exptl_absorpt_process_details '(SADABS; Bruker, 2005)'
_exptl_crystal_colour Orange
_exptl_crystal_density_diffrn 1.077
_exptl_crystal_density_method 'not measured'
_exptl_crystal_description Block
_exptl_crystal_F_000 652
_exptl_crystal_size_max 0.59
_exptl_crystal_size_mid 0.55
_exptl_crystal_size_min 0.43
_refine_diff_density_max 0.453
_refine_diff_density_min -0.277
_refine_ls_extinction_method none
_refine_ls_goodness_of_fit_ref 1.037
_refine_ls_hydrogen_treatment mixed
_refine_ls_matrix_type full
_refine_ls_number_parameters 419
_refine_ls_number_reflns 8384
_refine_ls_number_restraints 0
_refine_ls_restrained_S_all 1.037
_refine_ls_R_factor_all 0.0857
_refine_ls_R_factor_gt 0.0599
_refine_ls_shift/su_max 0.001
_refine_ls_shift/su_mean 0.000
_refine_ls_structure_factor_coef Fsqd
_refine_ls_weighting_details 'calc w=1/[\s^2^(Fo^2^)+(0.085P)^2^+0.5109P] where P=(Fo^2^+2Fc^2^)/3'
_refine_ls_weighting_scheme calc
_refine_ls_wR_factor_gt 0.1608
_refine_ls_wR_factor_ref 0.1828
_reflns_number_gt 5874
_reflns_number_total 8384
_reflns_threshold_expression I>2\s(I)
_cod_data_source_file ci2559.cif
_cod_data_source_block I
_cod_database_code 2217740
_cod_database_fobs_code 2217740

loop_
_symmetry_equiv_pos_as_xyz
'x, y, z'
'-x, -y, -z'

loop_
_atom_site_type_symbol
_atom_site_label
_atom_site_fract_x
_atom_site_fract_y
_atom_site_fract_z
_atom_site_U_iso_or_equiv
_atom_site_adp_type
_atom_site_calc_flag
_atom_site_refinement_flags
_atom_site_occupancy
O O1 0.24853(14) 0.02581(13) 0.23910(8) 0.0551(3) Uani d . 1
O O2 -0.02994(14) 0.37492(14) 0.24879(8) 0.0560(4) Uani d . 1
N N1 0.25681(16) 0.14200(13) 0.10087(8) 0.0460(3) Uani d . 1
N N2 -0.01847(16) 0.32660(14) 0.10401(8) 0.0459(3) Uani d . 1
C C1 0.38900(17) 0.00930(15) 0.24923(10) 0.0407(4) Uani d . 1
C C2 0.45915(18) -0.04982(14) 0.32187(10) 0.0413(4) Uani d . 1
C C3 0.60129(18) -0.06050(15) 0.32878(10) 0.0449(4) Uani d . 1
H H3A 0.6489 -0.0987 0.3765 0.054 Uiso calc R 1
C C4 0.67862(18) -0.01843(15) 0.26978(11) 0.0451(4) Uani d . 1
C C5 0.60684(19) 0.03771(16) 0.19953(11) 0.0460(4) Uani d . 1
H H5A 0.6550 0.0666 0.1586 0.055 Uiso calc R 1
C C6 0.46270(18) 0.05235(15) 0.18822(10) 0.0421(4) Uani d . 1
C C7 0.3908(2) 0.11843(16) 0.11444(10) 0.0449(4) Uani d . 1
H H7A 0.4441 0.1448 0.0753 0.054 Uiso calc R 1
C C8 0.19331(19) 0.21018(16) 0.02816(9) 0.0447(4) Uani d . 1
C C9 0.2644(2) 0.1850(2) -0.04413(11) 0.0614(5) Uani d . 1
H H9A 0.3569 0.1211 -0.0455 0.074 Uiso calc R 1
C C10 0.1993(3) 0.2537(2) -0.11419(11) 0.0704(6) Uani d . 1
H H10A 0.2480 0.2363 -0.1623 0.084 Uiso calc R 1
C C11 0.0627(3) 0.3476(2) -0.11230(11) 0.0668(6) Uani d . 1
H H11A 0.0196 0.3952 -0.1592 0.080 Uiso calc R 1
C C12 -0.0113(2) 0.37196(19) -0.04127(11) 0.0575(5) Uani d . 1
H H12A -0.1044 0.4354 -0.0406 0.069 Uiso calc R 1
C C13 0.05201(19) 0.30244(16) 0.02944(9) 0.0438(4) Uani d . 1
C C14 -0.1540(2) 0.34565(17) 0.11173(10) 0.0489(4) Uani d . 1
H H14A -0.2026 0.3410 0.0683 0.059 Uiso calc R 1
C C15 -0.23510(19) 0.37409(16) 0.18511(10) 0.0449(4) Uani d . 1
C C16 -0.38016(19) 0.38473(17) 0.18917(11) 0.0489(4) Uani d . 1
H H16A -0.4213 0.3742 0.1448 0.059 Uiso calc R 1
C C17 -0.46321(18) 0.41034(15) 0.25708(11) 0.0445(4) Uani d . 1
C C18 -0.39582(18) 0.42637(15) 0.32176(10) 0.0439(4) Uani d . 1
H H18A -0.4512 0.4449 0.3679 0.053 Uiso calc R 1
C C19 -0.25311(18) 0.41677(15) 0.32213(10) 0.0417(4) Uani d . 1
C C20 -0.17137(18) 0.38860(16) 0.25182(10) 0.0424(4) Uani d . 1
C C21 0.8335(2) -0.03120(18) 0.28575(13) 0.0549(5) Uani d . 1
C C22 0.9056(3) 0.0030(4) 0.20973(19) 0.1070(11) Uani d . 1
H H22A 0.9107 -0.0499 0.1711 0.160 Uiso calc R 1
H H22B 1.0028 -0.0068 0.2212 0.160 Uiso calc R 1
H H22C 0.8485 0.0870 0.1892 0.160 Uiso calc R 1
C C23 0.9286(3) -0.1632(3) 0.3171(3) 0.1184(13) Uani d . 1
H H23A 0.8956 -0.1825 0.3693 0.178 Uiso calc R 1
H H23B 1.0287 -0.1732 0.3194 0.178 Uiso calc R 1
H H23C 0.9218 -0.2174 0.2826 0.178 Uiso calc R 1
C C24 0.8236(3) 0.0569(3) 0.3431(2) 0.0993(10) Uani d . 1
H H24A 0.7817 0.0362 0.3923 0.149 Uiso calc R 1
H H24B 0.7628 0.1394 0.3212 0.149 Uiso calc R 1
H H24C 0.9199 0.0513 0.3524 0.149 Uiso calc R 1
C C25 -0.62039(19) 0.41811(17) 0.26502(12) 0.0504(4) Uani d . 1
C C26 -0.6241(3) 0.3137(2) 0.32638(16) 0.0759(7) Uani d . 1
H H26A -0.5579 0.2361 0.3104 0.114 Uiso calc R 1
H H26B -0.7218 0.3169 0.3304 0.114 Uiso calc R 1
H H26C -0.5950 0.3226 0.3770 0.114 Uiso calc R 1
C C27 -0.6760(2) 0.4069(2) 0.18631(15) 0.0714(6) Uani d . 1
H H27A -0.6773 0.4737 0.1477 0.107 Uiso calc R 1
H H27B -0.7733 0.4100 0.1935 0.107 Uiso calc R 1
H H27C -0.6122 0.3301 0.1683 0.107 Uiso calc R 1
C C28 -0.7245(2) 0.5417(2) 0.29181(15) 0.0668(6) Uani d . 1
H H28A -0.7242 0.6076 0.2529 0.100 Uiso calc R 1
H H28B -0.6925 0.5502 0.3417 0.100 Uiso calc R 1
H H28C -0.8220 0.5447 0.2975 0.100 Uiso calc R 1
C C29 -0.1868(2) 0.43580(17) 0.39531(10) 0.0487(4) Uani d . 1
C C30 -0.1413(3) 0.5437(2) 0.37445(14) 0.0736(6) Uani d . 1
H H30A -0.2253 0.6167 0.3564 0.110 Uiso calc R 1
H H30B -0.0679 0.5251 0.3333 0.110 Uiso calc R 1
H H30C -0.1022 0.5571 0.4206 0.110 Uiso calc R 1
C C31 -0.0546(3) 0.3177(2) 0.42414(13) 0.0756(7) Uani d . 1
H H31A 0.0179 0.2971 0.3827 0.113 Uiso calc R 1
H H31B -0.0856 0.2516 0.4381 0.113 Uiso calc R 1
H H31C -0.0133 0.3304 0.4697 0.113 Uiso calc R 1
C C32 -0.2966(2) 0.4672(2) 0.46406(11) 0.0639(5) Uani d . 1
H H32A -0.3809 0.5410 0.4477 0.096 Uiso calc R 1
H H32B -0.2516 0.4797 0.5082 0.096 Uiso calc R 1
H H32C -0.3263 0.4007 0.4794 0.096 Uiso calc R 1
C C33 0.3806(2) -0.09823(17) 0.38899(10) 0.0485(4) Uani d . 1
C C34 0.2432(2) 0.0077(2) 0.41472(13) 0.0718(6) Uani d . 1
H H34A 0.2702 0.0686 0.4316 0.108 Uiso calc R 1
H H34B 0.1960 -0.0233 0.4578 0.108 Uiso calc R 1
H H34C 0.1770 0.0441 0.3709 0.108 Uiso calc R 1
C C35 0.3409(3) -0.1970(2) 0.36056(14) 0.0717(6) Uani d . 1
H H35A 0.2795 -0.1620 0.3148 0.108 Uiso calc R 1
H H35B 0.2896 -0.2264 0.4021 0.108 Uiso calc R 1
H H35C 0.4290 -0.2643 0.3470 0.108 Uiso calc R 1
C C36 0.4771(2) -0.15914(19) 0.46241(11) 0.0597(5) Uani d . 1
H H36A 0.5021 -0.0995 0.4828 0.090 Uiso calc R 1
H H36B 0.5651 -0.2258 0.4481 0.090 Uiso calc R 1
H H36C 0.4245 -0.1902 0.5023 0.090 Uiso calc R 1
O O3 0.6258(5) 0.2364(5) 0.0147(2) 0.227(2) Uani d . 1
C C37 0.8191(10) 0.1323(9) -0.0542(7) 0.345(8) Uani d . 1
H H37A 0.8795 0.1561 -0.0245 0.517 Uiso calc R 1
H H37B 0.8476 0.1354 -0.1090 0.517 Uiso calc R 1
H H37C 0.8309 0.0501 -0.0342 0.517 Uiso calc R 1
C C38 0.6661(8) 0.2165(6) -0.0462(2) 0.176(3) Uani d . 1
C C39 0.5935(11) 0.2473(7) -0.1217(3) 0.266(5) Uani d . 1
H H39A 0.5220 0.3310 -0.1262 0.399 Uiso calc R 1
H H39B 0.5456 0.1933 -0.1254 0.399 Uiso calc R 1
H H39C 0.6646 0.2381 -0.1637 0.399 Uiso calc R 1
H H1O1 0.221(3) 0.072(2) 0.1925(15) 0.083(8) Uiso d . 1
H H1O2 0.001(3) 0.353(2) 0.2023(16) 0.084(8) Uiso d . 1

loop_
_atom_site_aniso_label
_atom_site_aniso_U_11
_atom_site_aniso_U_22
_atom_site_aniso_U_33
_atom_site_aniso_U_12
_atom_site_aniso_U_13
_atom_site_aniso_U_23
O1 0.0384(7) 0.0755(9) 0.0528(7) -0.0286(6) -0.0115(6) 0.0104(6)
O2 0.0366(7) 0.0876(10) 0.0494(7) -0.0283(7) 0.0041(6) -0.0191(7)
N1 0.0396(8) 0.0530(8) 0.0396(7) -0.0134(7) -0.0015(6) -0.0038(6)
N2 0.0390(8) 0.0555(8) 0.0398(7) -0.0151(7) 0.0017(6) -0.0090(6)
C1 0.0317(8) 0.0428(8) 0.0479(9) -0.0149(7) -0.0043(7) -0.0050(7)
C2 0.0369(9) 0.0401(8) 0.0471(9) -0.0157(7) -0.0050(7) -0.0041(7)
C3 0.0379(9) 0.0432(9) 0.0523(9) -0.0144(7) -0.0097(8) -0.0040(7)
C4 0.0312(8) 0.0437(9) 0.0605(10) -0.0134(7) -0.0016(8) -0.0124(7)
C5 0.0356(9) 0.0499(9) 0.0530(10) -0.0180(8) 0.0053(7) -0.0088(7)
C6 0.0359(9) 0.0441(8) 0.0444(8) -0.0136(7) -0.0004(7) -0.0073(7)
C7 0.0420(9) 0.0495(9) 0.0412(8) -0.0169(8) 0.0051(7) -0.0068(7)
C8 0.0452(10) 0.0494(9) 0.0367(8) -0.0163(8) -0.0004(7) -0.0055(7)
C9 0.0559(12) 0.0681(12) 0.0441(10) -0.0087(10) 0.0054(9) -0.0112(9)
C10 0.0746(15) 0.0860(15) 0.0364(9) -0.0185(13) 0.0076(9) -0.0103(9)
C11 0.0787(15) 0.0719(13) 0.0367(9) -0.0194(12) -0.0073(9) 0.0030(8)
C12 0.0537(11) 0.0595(11) 0.0466(10) -0.0104(9) -0.0061(9) -0.0029(8)
C13 0.0446(10) 0.0488(9) 0.0372(8) -0.0175(8) -0.0008(7) -0.0074(7)
C14 0.0427(10) 0.0597(10) 0.0431(9) -0.0176(9) -0.0041(8) -0.0109(8)
C15 0.0356(9) 0.0530(9) 0.0445(9) -0.0155(8) 0.0001(7) -0.0089(7)
C16 0.0385(9) 0.0598(10) 0.0487(9) -0.0181(8) -0.0047(8) -0.0119(8)
C17 0.0327(9) 0.0433(8) 0.0558(10) -0.0133(7) -0.0003(7) -0.0076(7)
C18 0.0375(9) 0.0458(9) 0.0466(9) -0.0151(7) 0.0046(7) -0.0079(7)
C19 0.0392(9) 0.0434(8) 0.0429(8) -0.0171(7) 0.0012(7) -0.0063(7)
C20 0.0336(8) 0.0486(9) 0.0458(9) -0.0170(7) -0.0008(7) -0.0068(7)
C21 0.0337(9) 0.0586(11) 0.0756(13) -0.0206(8) -0.0056(9) -0.0100(9)
C22 0.0550(15) 0.169(3) 0.113(2) -0.0639(19) 0.0065(15) -0.014(2)
C23 0.0403(13) 0.0770(17) 0.225(4) -0.0162(12) -0.0399(18) 0.016(2)
C24 0.0628(16) 0.123(2) 0.133(2) -0.0449(16) -0.0094(16) -0.056(2)
C25 0.0330(9) 0.0524(10) 0.0653(11) -0.0167(8) -0.0002(8) -0.0076(8)
C26 0.0548(13) 0.0703(14) 0.1036(18) -0.0326(11) -0.0001(12) 0.0087(13)
C27 0.0423(11) 0.0876(16) 0.0907(16) -0.0283(11) -0.0076(11) -0.0222(13)
C28 0.0402(11) 0.0654(12) 0.0904(15) -0.0158(10) 0.0093(10) -0.0183(11)
C29 0.0464(10) 0.0596(10) 0.0438(9) -0.0237(9) 0.0002(8) -0.0122(8)
C30 0.0842(17) 0.0917(16) 0.0721(14) -0.0584(14) 0.0134(12) -0.0312(12)
C31 0.0637(14) 0.0875(16) 0.0606(12) -0.0127(12) -0.0173(11) -0.0103(11)
C32 0.0688(14) 0.0813(14) 0.0479(10) -0.0347(12) 0.0078(10) -0.0191(10)
C33 0.0442(10) 0.0535(10) 0.0484(9) -0.0227(8) -0.0074(8) 0.0037(7)
C34 0.0514(12) 0.0857(15) 0.0601(12) -0.0141(11) 0.0040(10) 0.0031(11)
C35 0.0855(16) 0.0786(14) 0.0700(13) -0.0571(13) -0.0198(12) 0.0145(11)
C36 0.0620(13) 0.0645(12) 0.0500(10) -0.0255(10) -0.0116(9) 0.0062(9)
O3 0.243(4) 0.409(7) 0.144(3) -0.231(5) 0.094(3) -0.137(3)
C37 0.305(11) 0.372(13) 0.507(18) -0.242(10) 0.246(12) -0.320(13)
C38 0.300(7) 0.273(6) 0.091(3) -0.247(6) 0.087(4) -0.083(3)
C39 0.493(15) 0.306(9) 0.124(4) -0.295(11) 0.035(6) -0.019(5)

loop_
_atom_type_symbol
_atom_type_description
_atom_type_scat_dispersion_real
_atom_type_scat_dispersion_imag
_atom_type_scat_source
C C 0.0033 0.0016 'International Tables Vol C Tables 4.2.6.8 and 6.1.1.4'
H H 0.0000 0.0000 'International Tables Vol C Tables 4.2.6.8 and 6.1.1.4'
N N 0.0061 0.0033 'International Tables Vol C Tables 4.2.6.8 and 6.1.1.4'
O O 0.0106 0.0060 'International Tables Vol C Tables 4.2.6.8 and 6.1.1.4'

loop_
_geom_angle_atom_site_label_1
_geom_angle_atom_site_label_2
_geom_angle_atom_site_label_3
_geom_angle
C1 O1 H1O1 105.8(16)
C20 O2 H1O2 104.6(17)
C7 N1 C8 119.31(15)
C14 N2 C13 119.35(15)
O1 C1 C6 119.97(14)
O1 C1 C2 119.56(15)
C6 C1 C2 120.47(15)
C3 C2 C1 116.38(15)
C3 C2 C33 122.46(14)
C1 C2 C33 121.16(15)
C2 C3 C4 125.10(15)
C2 C3 H3A 117.5
C4 C3 H3A 117.5
C5 C4 C3 116.75(16)
C5 C4 C21 123.03(17)
C3 C4 C21 120.18(16)
C4 C5 C6 121.45(17)
C4 C5 H5A 119.3
C6 C5 H5A 119.3
C1 C6 C5 119.85(15)
C1 C6 C7 121.48(15)
C5 C6 C7 118.57(16)
N1 C7 C6 122.76(16)
N1 C7 H7A 118.6
C6 C7 H7A 118.6
C9 C8 C13 119.21(16)
C9 C8 N1 122.34(16)
C13 C8 N1 118.40(14)
C10 C9 C8 120.87(18)
C10 C9 H9A 119.6
C8 C9 H9A 119.6
C11 C10 C9 119.65(18)
C11 C10 H10A 120.2
C9 C10 H10A 120.2
C10 C11 C12 120.33(18)
C10 C11 H11A 119.8
C12 C11 H11A 119.8
C11 C12 C13 120.58(18)
C11 C12 H12A 119.7
C13 C12 H12A 119.7
C12 C13 C8 119.26(16)
C12 C13 N2 122.41(16)
C8 C13 N2 118.22(14)
N2 C14 C15 122.85(16)
N2 C14 H14A 118.6
C15 C14 H14A 118.6
C16 C15 C20 119.76(15)
C16 C15 C14 118.42(16)
C20 C15 C14 121.81(16)
C17 C16 C15 121.63(16)
C17 C16 H16A 119.2
C15 C16 H16A 119.2
C16 C17 C18 116.59(16)
C16 C17 C25 123.30(16)
C18 C17 C25 120.08(15)
C19 C18 C17 124.94(16)
C19 C18 H18A 117.5
C17 C18 H18A 117.5
C18 C19 C20 116.57(15)
C18 C19 C29 121.98(15)
C20 C19 C29 121.45(15)
O2 C20 C15 119.90(15)
O2 C20 C19 119.60(15)
C15 C20 C19 120.49(16)
C24 C21 C23 111.8(2)
C24 C21 C22 107.3(2)
C23 C21 C22 107.7(2)
C24 C21 C4 108.80(17)
C23 C21 C4 110.02(17)
C22 C21 C4 111.11(18)
C21 C22 H22A 109.5
C21 C22 H22B 109.5
H22A C22 H22B 109.5
C21 C22 H22C 109.5
H22A C22 H22C 109.5
H22B C22 H22C 109.5
C21 C23 H23A 109.5
C21 C23 H23B 109.5
H23A C23 H23B 109.5
C21 C23 H23C 109.5
H23A C23 H23C 109.5
H23B C23 H23C 109.5
C21 C24 H24A 109.5
C21 C24 H24B 109.5
H24A C24 H24B 109.5
C21 C24 H24C 109.5
H24A C24 H24C 109.5
H24B C24 H24C 109.5
C27 C25 C26 108.66(19)
C27 C25 C28 107.99(17)
C26 C25 C28 109.09(18)
C27 C25 C17 111.42(16)
C26 C25 C17 109.29(15)
C28 C25 C17 110.34(16)
C25 C26 H26A 109.5
C25 C26 H26B 109.5
H26A C26 H26B 109.5
C25 C26 H26C 109.5
H26A C26 H26C 109.5
H26B C26 H26C 109.5
C25 C27 H27A 109.5
C25 C27 H27B 109.5
H27A C27 H27B 109.5
C25 C27 H27C 109.5
H27A C27 H27C 109.5
H27B C27 H27C 109.5
C25 C28 H28A 109.5
C25 C28 H28B 109.5
H28A C28 H28B 109.5
C25 C28 H28C 109.5
H28A C28 H28C 109.5
H28B C28 H28C 109.5
C32 C29 C30 107.16(16)
C32 C29 C31 107.54(16)
C30 C29 C31 110.67(19)
C32 C29 C19 112.08(16)
C30 C29 C19 109.44(16)
C31 C29 C19 109.92(16)
C29 C30 H30A 109.5
C29 C30 H30B 109.5
H30A C30 H30B 109.5
C29 C30 H30C 109.5
H30A C30 H30C 109.5
H30B C30 H30C 109.5
C29 C31 H31A 109.5
C29 C31 H31B 109.5
H31A C31 H31B 109.5
C29 C31 H31C 109.5
H31A C31 H31C 109.5
H31B C31 H31C 109.5
C29 C32 H32A 109.5
C29 C32 H32B 109.5
H32A C32 H32B 109.5
C29 C32 H32C 109.5
H32A C32 H32C 109.5
H32B C32 H32C 109.5
C2 C33 C34 110.08(15)
C2 C33 C36 112.41(15)
C34 C33 C36 107.34(16)
C2 C33 C35 109.12(16)
C34 C33 C35 110.84(18)
C36 C33 C35 107.01(16)
C33 C34 H34A 109.5
C33 C34 H34B 109.5
H34A C34 H34B 109.5
C33 C34 H34C 109.5
H34A C34 H34C 109.5
H34B C34 H34C 109.5
C33 C35 H35A 109.5
C33 C35 H35B 109.5
H35A C35 H35B 109.5
C33 C35 H35C 109.5
H35A C35 H35C 109.5
H35B C35 H35C 109.5
C33 C36 H36A 109.5
C33 C36 H36B 109.5
H36A C36 H36B 109.5
C33 C36 H36C 109.5
H36A C36 H36C 109.5
H36B C36 H36C 109.5
C38 C37 H37A 109.5
C38 C37 H37B 109.5
H37A C37 H37B 109.5
C38 C37 H37C 109.5
H37A C37 H37C 109.5
H37B C37 H37C 109.5
O3 C38 C39 132.8(9)
O3 C38 C37 116.6(8)
C39 C38 C37 110.2(6)
C38 C39 H39A 109.5
C38 C39 H39B 109.5
H39A C39 H39B 109.5
C38 C39 H39C 109.5
H39A C39 H39C 109.5
H39B C39 H39C 109.5

loop_
_geom_bond_atom_site_label_1
_geom_bond_atom_site_label_2
_geom_bond_distance
O1 C1 1.3548(19)
O1 H1O1 0.89(3)
O2 C20 1.354(2)
O2 H1O2 0.87(3)
N1 C7 1.280(2)
N1 C8 1.415(2)
N2 C14 1.280(2)
N2 C13 1.419(2)
C1 C6 1.399(2)
C1 C2 1.410(2)
C2 C3 1.385(2)
C2 C33 1.529(2)
C3 C4 1.394(3)
C3 H3A 0.93
C4 C5 1.376(2)
C4 C21 1.531(2)
C5 C6 1.402(2)
C5 H5A 0.93
C6 C7 1.449(2)
C7 H7A 0.93
C8 C9 1.388(2)
C8 C13 1.393(2)
C9 C10 1.384(3)
C9 H9A 0.93
C10 C11 1.371(3)
C10 H10A 0.93
C11 C12 1.379(3)
C11 H11A 0.93
C12 C13 1.391(2)
C12 H12A 0.93
C14 C15 1.448(2)
C14 H14A 0.93
C15 C16 1.401(2)
C15 C20 1.402(2)
C16 C17 1.374(2)
C16 H16A 0.93
C17 C18 1.402(2)
C17 C25 1.534(2)
C18 C19 1.384(2)
C18 H18A 0.93
C19 C20 1.406(2)
C19 C29 1.535(2)
C21 C24 1.507(3)
C21 C23 1.515(3)
C21 C22 1.530(4)
C22 H22A 0.96
C22 H22B 0.96
C22 H22C 0.96
C23 H23A 0.96
C23 H23B 0.96
C23 H23C 0.96
C24 H24A 0.96
C24 H24B 0.96
C24 H24C 0.96
C25 C27 1.527(3)
C25 C26 1.528(3)
C25 C28 1.533(3)
C26 H26A 0.96
C26 H26B 0.96
C26 H26C 0.96
C27 H27A 0.96
C27 H27B 0.96
C27 H27C 0.96
C28 H28A 0.96
C28 H28B 0.96
C28 H28C 0.96
C29 C32 1.529(3)
C29 C30 1.532(3)
C29 C31 1.533(3)
C30 H30A 0.96
C30 H30B 0.96
C30 H30C 0.96
C31 H31A 0.96
C31 H31B 0.96
C31 H31C 0.96
C32 H32A 0.96
C32 H32B 0.96
C32 H32C 0.96
C33 C34 1.529(3)
C33 C36 1.534(2)
C33 C35 1.538(3)
C34 H34A 0.96
C34 H34B 0.96
C34 H34C 0.96
C35 H35A 0.96
C35 H35B 0.96
C35 H35C 0.96
C36 H36A 0.96
C36 H36B 0.96
C36 H36C 0.96
O3 C38 1.111(4)
C37 C38 1.456(10)
C37 H37A 0.96
C37 H37B 0.96
C37 H37C 0.96
C38 C39 1.444(8)
C39 H39A 0.96
C39 H39B 0.96
C39 H39C 0.96

loop_
_geom_hbond_atom_site_label_D
_geom_hbond_atom_site_label_H
_geom_hbond_atom_site_label_A
_geom_hbond_site_symmetry_A
_geom_hbond_distance_DH
_geom_hbond_distance_HA
_geom_hbond_distance_DA
_geom_hbond_angle_DHA
_geom_hbond_publ_flag
O1 H1O1 N1 1_555 0.89(2) 1.76(3) 2.5809(19) 153(3) y
O2 H1O2 N2 1_555 0.87(3) 1.78(3) 2.5956(19) 155(3) y
C7 H7A O3 1_555 0.93 2.58 3.460(6) 158 y
C30 H30B O2 1_555 0.96 2.36 2.994(3) 123 y
C31 H31A O2 1_555 0.96 2.34 2.989(3) 124 y
C34 H34C O1 1_555 0.96 2.32 2.968(3) 124 y
C35 H35A O1 1_555 0.96 2.35 2.996(3) 124 y
C24 H24B Cg2 1_655 0.96 2.97 3.877(3) 158 y
C26 H26A Cg1 1_455 0.96 2.89 3.798(2) 157 y

loop_
_geom_torsion_atom_site_label_1
_geom_torsion_atom_site_label_2
_geom_torsion_atom_site_label_3
_geom_torsion_atom_site_label_4
_geom_torsion
O1 C1 C2 C3 -178.29(15)
C6 C1 C2 C3 0.8(2)
O1 C1 C2 C33 1.3(2)
C6 C1 C2 C33 -179.58(15)
C1 C2 C3 C4 -0.5(2)
C33 C2 C3 C4 179.91(16)
C2 C3 C4 C5 -0.1(3)
C2 C3 C4 C21 177.60(16)
C3 C4 C5 C6 0.4(2)
C21 C4 C5 C6 -177.27(16)
O1 C1 C6 C5 178.51(15)
C2 C1 C6 C5 -0.6(2)
O1 C1 C6 C7 2.0(2)
C2 C1 C6 C7 -177.09(15)
C4 C5 C6 C1 0.0(3)
C4 C5 C6 C7 176.58(16)
C8 N1 C7 C6 178.16(15)
C1 C6 C7 N1 0.5(3)
C5 C6 C7 N1 -176.03(16)
C7 N1 C8 C9 45.8(3)
C7 N1 C8 C13 -136.81(18)
C13 C8 C9 C10 2.9(3)
N1 C8 C9 C10 -179.8(2)
C8 C9 C10 C11 -0.2(4)
C9 C10 C11 C12 -1.5(4)
C10 C11 C12 C13 0.6(4)
C11 C12 C13 C8 2.0(3)
C11 C12 C13 N2 178.2(2)
C9 C8 C13 C12 -3.7(3)
N1 C8 C13 C12 178.86(17)
C9 C8 C13 N2 180.00(18)
N1 C8 C13 N2 2.6(3)
C14 N2 C13 C12 45.9(3)
C14 N2 C13 C8 -137.91(18)
C13 N2 C14 C15 -178.34(16)
N2 C14 C15 C16 -175.52(17)
N2 C14 C15 C20 3.2(3)
C20 C15 C16 C17 0.6(3)
C14 C15 C16 C17 179.36(17)
C15 C16 C17 C18 0.6(3)
C15 C16 C17 C25 -177.69(16)
C16 C17 C18 C19 -0.9(3)
C25 C17 C18 C19 177.48(15)
C17 C18 C19 C20 -0.1(3)
C17 C18 C19 C29 179.91(16)
C16 C15 C20 O2 178.13(16)
C14 C15 C20 O2 -0.6(3)
C16 C15 C20 C19 -1.6(3)
C14 C15 C20 C19 179.70(16)
C18 C19 C20 O2 -178.41(15)
C29 C19 C20 O2 1.6(2)
C18 C19 C20 C15 1.3(2)
C29 C19 C20 C15 -178.68(16)
C5 C4 C21 C24 107.0(2)
C3 C4 C21 C24 -70.5(2)
C5 C4 C21 C23 -130.1(2)
C3 C4 C21 C23 52.3(3)
C5 C4 C21 C22 -10.9(3)
C3 C4 C21 C22 171.5(2)
C16 C17 C25 C27 -5.8(2)
C18 C17 C25 C27 176.03(17)
C16 C17 C25 C26 114.3(2)
C18 C17 C25 C26 -63.9(2)
C16 C17 C25 C28 -125.7(2)
C18 C17 C25 C28 56.1(2)
C18 C19 C29 C32 -0.8(2)
C20 C19 C29 C32 179.21(16)
C18 C19 C29 C30 -119.52(19)
C20 C19 C29 C30 60.5(2)
C18 C19 C29 C31 118.74(19)
C20 C19 C29 C31 -61.3(2)
C3 C2 C33 C34 119.17(19)
C1 C2 C33 C34 -60.4(2)
C3 C2 C33 C36 -0.4(2)
C1 C2 C33 C36 179.98(16)
C3 C2 C33 C35 -118.98(18)
C1 C2 C33 C35 61.4(2)

loop_
_cod_related_entry_id
_cod_related_entry_database
_cod_related_entry_code
1 ChemSpider 30655445
